data_1556667
loop_
_publ_author_name
'Bag, R.'
'Saha, S.'
'Borthakur, R.'
'Mondal, B.'
'Roisnel, T.'
'Dorcet, V.'
'Halet, J.-F.'
'Ghosh, S.'

_publ_section_title
;
 Synthesis, Structures and Chemistry of the Metallaboranes of Group 4-9
 with M2B5 Core Having a Cross Cluster M-M Bond
;
_journal_name_full Inorganics
_journal_page_first 27
_journal_paper_doi 10.3390/inorganics7030027
_journal_volume 7
_journal_year 2019
_chemical_formula_moiety 'C24 H38 B4 Cr Mo2 O4'
_chemical_formula_sum 'C24 H38 B4 Cr Mo2 O4'
_chemical_formula_weight 677.66
_space_group_crystal_system monoclinic
_space_group_IT_number 14
_space_group_name_Hall '-P 2ybc'
_space_group_name_H-M_alt 'P 1 21/c 1'
_atom_sites_solution_hydrogens geom
_cell_angle_alpha 90
_cell_angle_beta 94.494(4)
_cell_angle_gamma 90
_cell_formula_units_Z 8
_cell_length_a 19.454(2)
_cell_length_b 13.2430(11)
_cell_length_c 21.905(2)
_cell_measurement_reflns_used 9821
_cell_measurement_temperature 150(2)
_cell_measurement_theta_max 27.4681
_cell_measurement_theta_min 2.5770
_cell_volume 5626.0(9)
_computing_cell_refinement 'APEX3 (Bruker, 2015); SAINT (Bruker, 2014)'
_computing_data_collection 'SAINT (Bruker, 2014)'
_computing_data_reduction 'SAINT (Bruker, 2014)'
_computing_molecular_graphics 'ORTEP3 (Farrugia, 1997) and Mercury (Bruno et al., 2002)'
_computing_publication_material 'SHELXL-2018/3 (Sheldrick, 2015)'
_computing_structure_refinement 'SHELXL-2018/3 (Sheldrick, 2015)'
_computing_structure_solution 'SHELXT (Sheldrick, 2015)'
_diffrn_ambient_temperature 150(2)
_diffrn_detector '(CMOS) PHOTON 100'
_diffrn_measured_fraction_theta_full 0.989
_diffrn_measured_fraction_theta_max 0.988
_diffrn_measurement_device_type 'D8 VENTURE Bruker AXS'
_diffrn_measurement_method 'rotation images'
_diffrn_radiation_monochromator 'multilayer monochromator'
_diffrn_radiation_probe x-ray
_diffrn_radiation_source 'Incoatec microfocus sealed tube'
_diffrn_radiation_type MoK\a
_diffrn_radiation_wavelength 0.71073
_diffrn_reflns_av_R_equivalents 0.0592
_diffrn_reflns_av_unetI/netI 0.0615
_diffrn_reflns_Laue_measured_fraction_full 0.989
_diffrn_reflns_Laue_measured_fraction_max 0.988
_diffrn_reflns_limit_h_max 25
_diffrn_reflns_limit_h_min -25
_diffrn_reflns_limit_k_max 17
_diffrn_reflns_limit_k_min -15
_diffrn_reflns_limit_l_max 28
_diffrn_reflns_limit_l_min -28
_diffrn_reflns_number 40103
_diffrn_reflns_point_group_measured_fraction_full 0.989
_diffrn_reflns_point_group_measured_fraction_max 0.988
_diffrn_reflns_theta_full 25.242
_diffrn_reflns_theta_max 27.484
_diffrn_reflns_theta_min 3.076
_exptl_absorpt_coefficient_mu 1.285
_exptl_absorpt_correction_T_max 0.874
_exptl_absorpt_correction_T_min 0.672
_exptl_absorpt_correction_type multi-scan
_exptl_absorpt_process_details
;
  [Sheldrick, G.M. (2014). SADABS Bruker AXS Inc., Madison, Wisconsin, USA]
;
_exptl_crystal_colour black
_exptl_crystal_density_diffrn 1.600
_exptl_crystal_description prism
_exptl_crystal_F_000 2736
_exptl_crystal_size_max 0.580
_exptl_crystal_size_mid 0.160
_exptl_crystal_size_min 0.070
_refine_diff_density_max 7.100
_refine_diff_density_min -6.070
_refine_diff_density_rms 0.219
_refine_ls_extinction_coef .
_refine_ls_extinction_method none
_refine_ls_goodness_of_fit_ref 1.018
_refine_ls_hydrogen_treatment constr
_refine_ls_matrix_type full
_refine_ls_number_parameters 651
_refine_ls_number_reflns 12768
_refine_ls_number_restraints 0
_refine_ls_restrained_S_all 1.018
_refine_ls_R_factor_all 0.1054
_refine_ls_R_factor_gt 0.0810
_refine_ls_shift/su_max 0.001
_refine_ls_shift/su_mean 0.000
_refine_ls_structure_factor_coef Fsqd
_refine_ls_weighting_details 'w=1/[\s^2^(Fo^2^)+(0.0481P)^2^+133.3575P] where P=(Fo^2^+2Fc^2^)/3'
_refine_ls_weighting_scheme calc
_refine_ls_wR_factor_gt 0.1827
_refine_ls_wR_factor_ref 0.2013
_reflns_Friedel_coverage 0.000
_reflns_Friedel_fraction_full .
_reflns_Friedel_fraction_max .
_reflns_number_gt 10014
_reflns_number_total 12768
_reflns_threshold_expression 'I > 2\s(I)'
_cod_data_source_file Compound_5.cif
_cod_data_source_block sggrb3
_cod_original_cell_volume 5626.2(9)
_cod_original_sg_symbol_H-M 'P 21/c'
_cod_database_code 1556667
_shelx_space_group_comment
;
The symmetry employed for this shelxl refinement is uniquely defined
by the following loop, which should always be used as a source of
symmetry information in preference to the above space-group names.
They are only intended as comments.
;
_shelx_estimated_absorpt_t_min 0.523
_shelx_estimated_absorpt_t_max 0.915

loop_
_space_group_symop_operation_xyz
'x, y, z'
'-x, y+1/2, -z+1/2'
'-x, -y, -z'
'x, -y-1/2, z-1/2'

loop_
_atom_site_label
_atom_site_type_symbol
_atom_site_fract_x
_atom_site_fract_y
_atom_site_fract_z
_atom_site_U_iso_or_equiv
_atom_site_adp_type
_atom_site_occupancy
_atom_site_site_symmetry_order
_atom_site_calc_flag
_atom_site_refinement_flags_posn
_atom_site_refinement_flags_adp
_atom_site_refinement_flags_occupancy
_atom_site_disorder_assembly
_atom_site_disorder_group
Mo1 Mo 0.11714(3) 0.76705(5) 0.58736(3) 0.01855(15) Uani 1 1 d . . . . .
Mo2 Mo 0.17511(3) 0.60927(5) 0.66106(3) 0.01624(15) Uani 1 1 d . . . . .
C1 C 0.1332(5) 0.8561(7) 0.4982(4) 0.0288(18) Uani 1 1 d . . . . .
C2 C 0.1038(5) 0.9233(6) 0.5404(4) 0.0265(18) Uani 1 1 d . . . . .
C3 C 0.0367(5) 0.8906(6) 0.5500(3) 0.0248(17) Uani 1 1 d . . . . .
C4 C 0.0238(5) 0.8001(6) 0.5149(4) 0.0273(18) Uani 1 1 d . . . . .
C5 C 0.0835(5) 0.7807(6) 0.4825(3) 0.0275(18) Uani 1 1 d . . . . .
C6 C 0.2018(6) 0.8689(9) 0.4712(5) 0.047(3) Uani 1 1 d . . . . .
H6A H 0.221642 0.802407 0.464006 0.071 Uiso 1 1 calc R U . . .
H6B H 0.233160 0.907105 0.499836 0.071 Uiso 1 1 calc R U . . .
H6C H 0.195057 0.905668 0.432389 0.071 Uiso 1 1 calc R U . . .
C7 C 0.1368(6) 1.0204(7) 0.5643(5) 0.045(3) Uani 1 1 d . . . . .
H7A H 0.126599 1.074562 0.534428 0.067 Uiso 1 1 calc R U . . .
H7B H 0.186810 1.011164 0.570655 0.067 Uiso 1 1 calc R U . . .
H7C H 0.118344 1.038435 0.603186 0.067 Uiso 1 1 calc R U . . .
C8 C -0.0140(5) 0.9489(7) 0.5850(4) 0.033(2) Uani 1 1 d . . . . .
H8A H 0.007032 0.964882 0.626006 0.050 Uiso 1 1 calc R U . . .
H8B H -0.055477 0.908032 0.588594 0.050 Uiso 1 1 calc R U . . .
H8C H -0.026461 1.011667 0.563194 0.050 Uiso 1 1 calc R U . . .
C9 C -0.0419(5) 0.7426(7) 0.5066(5) 0.041(2) Uani 1 1 d . . . . .
H9A H -0.069785 0.756280 0.541002 0.061 Uiso 1 1 calc R U . . .
H9B H -0.031768 0.670159 0.505001 0.061 Uiso 1 1 calc R U . . .
H9C H -0.067329 0.763329 0.468273 0.061 Uiso 1 1 calc R U . . .
C10 C 0.0881(6) 0.7021(7) 0.4335(4) 0.040(2) Uani 1 1 d . . . . .
H10A H 0.068364 0.728957 0.394252 0.060 Uiso 1 1 calc R U . . .
H10B H 0.062450 0.641825 0.444190 0.060 Uiso 1 1 calc R U . . .
H10C H 0.136558 0.684267 0.430012 0.060 Uiso 1 1 calc R U . . .
C11 C 0.2078(4) 0.4452(5) 0.6348(3) 0.0188(14) Uani 1 1 d . . . . .
C12 C 0.2676(4) 0.4986(5) 0.6579(3) 0.0179(14) Uani 1 1 d . . . . .
C13 C 0.2599(4) 0.5217(6) 0.7210(3) 0.0200(15) Uani 1 1 d . . . . .
C14 C 0.1939(4) 0.4841(6) 0.7357(4) 0.0206(15) Uani 1 1 d . . . . .
C15 C 0.1626(4) 0.4371(6) 0.6825(4) 0.0221(16) Uani 1 1 d . . . . .
C16 C 0.2002(4) 0.3928(6) 0.5740(4) 0.0266(17) Uani 1 1 d . . . . .
H16A H 0.219850 0.324814 0.578068 0.040 Uiso 1 1 calc R U . . .
H16B H 0.224463 0.431303 0.544096 0.040 Uiso 1 1 calc R U . . .
H16C H 0.151163 0.388095 0.560046 0.040 Uiso 1 1 calc R U . . .
C17 C 0.3320(4) 0.5160(6) 0.6254(4) 0.0256(17) Uani 1 1 d . . . . .
H17A H 0.365372 0.462377 0.636359 0.038 Uiso 1 1 calc R U . . .
H17B H 0.351967 0.581556 0.637699 0.038 Uiso 1 1 calc R U . . .
H17C H 0.320431 0.515524 0.581062 0.038 Uiso 1 1 calc R U . . .
C18 C 0.3144(5) 0.5656(7) 0.7653(4) 0.0308(19) Uani 1 1 d . . . . .
H18A H 0.342782 0.511101 0.784107 0.046 Uiso 1 1 calc R U . . .
H18B H 0.292495 0.602883 0.797227 0.046 Uiso 1 1 calc R U . . .
H18C H 0.343513 0.611607 0.743600 0.046 Uiso 1 1 calc R U . . .
C19 C 0.1679(5) 0.4816(7) 0.7982(4) 0.0306(19) Uani 1 1 d . . . . .
H19A H 0.117419 0.480359 0.794573 0.046 Uiso 1 1 calc R U . . .
H19B H 0.184026 0.541768 0.821146 0.046 Uiso 1 1 calc R U . . .
H19C H 0.185393 0.420960 0.819938 0.046 Uiso 1 1 calc R U . . .
C20 C 0.0953(4) 0.3815(7) 0.6776(4) 0.034(2) Uani 1 1 d . . . . .
H20A H 0.104003 0.308746 0.680711 0.050 Uiso 1 1 calc R U . . .
H20B H 0.070238 0.396702 0.638160 0.050 Uiso 1 1 calc R U . . .
H20C H 0.067698 0.402797 0.710913 0.050 Uiso 1 1 calc R U . . .
Cr1 Cr 0.07505(6) 0.74100(9) 0.71160(5) 0.0162(2) Uani 1 1 d . . . . .
C21 C 0.1586(4) 0.7274(6) 0.7597(4) 0.0236(16) Uani 1 1 d . . . . .
O22 O 0.2019(3) 0.7325(5) 0.7995(3) 0.0333(14) Uani 1 1 d . . . . .
C23 C 0.0364(4) 0.6719(6) 0.7738(4) 0.0244(16) Uani 1 1 d . . . . .
O24 O 0.0097(4) 0.6330(5) 0.8127(3) 0.0411(16) Uani 1 1 d . . . . .
C25 C 0.0707(4) 0.8654(6) 0.7492(4) 0.0252(17) Uani 1 1 d . . . . .
O26 O 0.0692(4) 0.9428(5) 0.7722(4) 0.0468(18) Uani 1 1 d . . . . .
C27 C -0.0173(4) 0.7632(6) 0.6809(4) 0.0242(16) Uani 1 1 d . . . . .
O28 O -0.0746(3) 0.7739(5) 0.6668(3) 0.0355(15) Uani 1 1 d . . . . .
B31 B 0.0611(5) 0.6372(7) 0.6268(4) 0.0259(19) Uani 1 1 d . . . . .
H31 H 0.008146 0.603724 0.625673 0.031 Uiso 1 1 calc R U . . .
B32 B 0.1165(5) 0.6031(7) 0.5721(4) 0.028(2) Uani 1 1 d . . . . .
H32 H 0.101975 0.552466 0.543234 0.033 Uiso 1 1 calc R U . . .
B33 B 0.1959(5) 0.6561(7) 0.5676(4) 0.0227(18) Uani 1 1 d . . . . .
H33 H 0.221942 0.636390 0.534721 0.027 Uiso 1 1 calc R U . . .
B34 B 0.2316(4) 0.7432(7) 0.6193(4) 0.0224(17) Uani 1 1 d . . . . .
H34 H 0.274911 0.783430 0.627112 0.027 Uiso 1 1 calc R U . . .
Mo3 Mo 0.41813(5) 0.24485(6) 0.90501(3) 0.0320(2) Uani 1 1 d . . . . .
Mo4 Mo 0.33912(4) 0.10272(6) 0.83374(3) 0.02683(19) Uani 1 1 d . . . . .
C51 C 0.4485(5) 0.2640(6) 1.0092(3) 0.032(2) Uani 1 1 d . . . . .
C52 C 0.3973(5) 0.3377(7) 0.9933(4) 0.0303(19) Uani 1 1 d . . . . .
C53 C 0.4244(4) 0.4050(6) 0.9506(4) 0.0248(16) Uani 1 1 d . . . . .
C54 C 0.4924(4) 0.3753(6) 0.9402(3) 0.0217(16) Uani 1 1 d . . . . .
C55 C 0.5080(5) 0.2869(6) 0.9763(3) 0.0273(18) Uani 1 1 d . . . . .
C56 C 0.4453(8) 0.1855(8) 1.0580(4) 0.054(3) Uani 1 1 d . . . . .
H56A H 0.472969 0.207470 1.094969 0.081 Uiso 1 1 calc R U . . .
H56B H 0.463539 0.121603 1.043590 0.081 Uiso 1 1 calc R U . . .
H56C H 0.397322 0.176094 1.067531 0.081 Uiso 1 1 calc R U . . .
C57 C 0.3308(6) 0.3507(9) 1.0225(5) 0.047(3) Uani 1 1 d . . . . .
H57A H 0.311928 0.284248 1.031547 0.071 Uiso 1 1 calc R U . . .
H57B H 0.297890 0.387242 0.994434 0.071 Uiso 1 1 calc R U . . .
H57C H 0.339137 0.389137 1.060569 0.071 Uiso 1 1 calc R U . . .
C58 C 0.3893(5) 0.4986(8) 0.9250(5) 0.041(2) Uani 1 1 d . . . . .
H58A H 0.400662 0.555694 0.952448 0.061 Uiso 1 1 calc R U . . .
H58B H 0.339291 0.488191 0.921354 0.061 Uiso 1 1 calc R U . . .
H58C H 0.405086 0.513107 0.884498 0.061 Uiso 1 1 calc R U . . .
C59 C 0.5420(5) 0.4329(7) 0.9051(4) 0.0289(18) Uani 1 1 d . . . . .
H59A H 0.521012 0.447141 0.863869 0.043 Uiso 1 1 calc R U . . .
H59B H 0.583973 0.392740 0.902136 0.043 Uiso 1 1 calc R U . . .
H59C H 0.553785 0.496565 0.926171 0.043 Uiso 1 1 calc R U . . .
C60 C 0.5773(6) 0.2338(8) 0.9848(5) 0.046(3) Uani 1 1 d . . . . .
H60A H 0.601465 0.240740 0.947440 0.069 Uiso 1 1 calc R U . . .
H60B H 0.570151 0.162067 0.993287 0.069 Uiso 1 1 calc R U . . .
H60C H 0.605069 0.264396 1.019264 0.069 Uiso 1 1 calc R U . . .
C61 C 0.2785(4) -0.0440(6) 0.8489(4) 0.0229(16) Uani 1 1 d . . . . .
C62 C 0.3130(4) -0.0561(6) 0.7944(4) 0.0240(16) Uani 1 1 d . . . . .
C63 C 0.2845(4) 0.0144(6) 0.7501(3) 0.0175(14) Uani 1 1 d . . . . .
C64 C 0.2326(4) 0.0703(6) 0.7775(4) 0.0227(16) Uani 1 1 d . . . . .
C65 C 0.2286(4) 0.0332(6) 0.8382(3) 0.0196(15) Uani 1 1 d . . . . .
C66 C 0.2876(5) -0.1104(8) 0.9041(4) 0.038(2) Uani 1 1 d . . . . .
H66A H 0.275168 -0.072891 0.940211 0.058 Uiso 1 1 calc R U . . .
H66B H 0.335833 -0.132009 0.910154 0.058 Uiso 1 1 calc R U . . .
H66C H 0.257809 -0.169802 0.898156 0.058 Uiso 1 1 calc R U . . .
C67 C 0.3632(6) -0.1381(8) 0.7807(6) 0.051(3) Uani 1 1 d . . . . .
H67A H 0.389937 -0.157891 0.818585 0.077 Uiso 1 1 calc R U . . .
H67B H 0.394445 -0.113101 0.751162 0.077 Uiso 1 1 calc R U . . .
H67C H 0.337784 -0.196750 0.763445 0.077 Uiso 1 1 calc R U . . .
C68 C 0.3016(5) 0.0183(7) 0.6843(4) 0.032(2) Uani 1 1 d . . . . .
H68A H 0.283677 -0.042309 0.662818 0.049 Uiso 1 1 calc R U . . .
H68B H 0.351770 0.021258 0.682584 0.049 Uiso 1 1 calc R U . . .
H68C H 0.280580 0.078406 0.664556 0.049 Uiso 1 1 calc R U . . .
C69 C 0.1855(5) 0.1475(8) 0.7464(5) 0.043(3) Uani 1 1 d . . . . .
H69A H 0.208109 0.178351 0.712591 0.065 Uiso 1 1 calc R U . . .
H69B H 0.175002 0.199778 0.775940 0.065 Uiso 1 1 calc R U . . .
H69C H 0.142653 0.114745 0.730395 0.065 Uiso 1 1 calc R U . . .
C70 C 0.1746(5) 0.0633(8) 0.8811(4) 0.038(2) Uani 1 1 d . . . . .
H70A H 0.132341 0.024340 0.871142 0.057 Uiso 1 1 calc R U . . .
H70B H 0.164486 0.135530 0.876331 0.057 Uiso 1 1 calc R U . . .
H70C H 0.191946 0.049551 0.923457 0.057 Uiso 1 1 calc R U . . .
Cr2 Cr 0.42880(6) 0.24127(8) 0.77438(5) 0.0148(2) Uani 1 1 d . . . . .
C71 C 0.4534(4) 0.3696(6) 0.7513(4) 0.0216(15) Uani 1 1 d . . . . .
O72 O 0.4701(3) 0.4492(5) 0.7360(3) 0.0396(16) Uani 1 1 d . . . . .
C73 C 0.5157(5) 0.2348(6) 0.8184(4) 0.0273(18) Uani 1 1 d . . . . .
O74 O 0.5740(3) 0.2305(5) 0.8330(3) 0.0378(15) Uani 1 1 d . . . . .
C75 C 0.4750(5) 0.1803(6) 0.7141(4) 0.0272(18) Uani 1 1 d . . . . .
O76 O 0.5070(5) 0.1455(5) 0.6775(3) 0.057(2) Uani 1 1 d . . . . .
C77 C 0.3548(5) 0.2553(6) 0.7132(5) 0.036(2) Uani 1 1 d . . . . .
O78 O 0.3129(4) 0.2684(5) 0.6742(4) 0.049(2) Uani 1 1 d . . . . .
B81 B 0.4277(6) 0.0679(9) 0.9090(5) 0.041(3) Uani 1 1 d . . . . .
H81 H 0.462081 0.013990 0.921129 0.049 Uiso 1 1 calc R U . . .
B82 B 0.3552(8) 0.1199(10) 0.9324(5) 0.055(4) Uani 1 1 d . . . . .
H82 H 0.338450 0.092876 0.968566 0.066 Uiso 1 1 calc R U . . .
B83 B 0.3083(7) 0.2169(11) 0.8976(6) 0.053(4) Uani 1 1 d . . . . .
H83 H 0.269314 0.242932 0.915789 0.064 Uiso 1 1 calc R U . . .
B84 B 0.3321(6) 0.2676(9) 0.8290(5) 0.035(2) Uani 1 1 d . . . . .
H84 H 0.299634 0.327179 0.804587 0.042 Uiso 1 1 calc R U . . .

loop_
_atom_site_aniso_label
_atom_site_aniso_U_11
_atom_site_aniso_U_22
_atom_site_aniso_U_33
_atom_site_aniso_U_23
_atom_site_aniso_U_13
_atom_site_aniso_U_12
Mo1 0.0254(3) 0.0163(3) 0.0134(3) 0.0010(2) -0.0017(2) 0.0075(2)
Mo2 0.0179(3) 0.0178(3) 0.0132(3) 0.0024(2) 0.0017(2) 0.0077(2)
C1 0.034(5) 0.029(4) 0.023(4) 0.008(3) -0.001(3) 0.007(4)
C2 0.046(5) 0.015(3) 0.017(4) 0.004(3) -0.008(3) 0.006(3)
C3 0.040(5) 0.016(4) 0.016(3) -0.001(3) -0.012(3) 0.007(3)
C4 0.041(5) 0.023(4) 0.016(4) -0.001(3) -0.010(3) 0.008(4)
C5 0.041(5) 0.029(4) 0.012(3) 0.003(3) -0.006(3) 0.018(4)
C6 0.055(7) 0.045(6) 0.042(6) 0.018(5) 0.011(5) 0.006(5)
C7 0.052(6) 0.025(5) 0.054(6) 0.004(4) -0.014(5) -0.002(4)
C8 0.038(5) 0.029(4) 0.032(5) 0.005(4) -0.002(4) 0.023(4)
C9 0.040(5) 0.033(5) 0.046(6) -0.005(4) -0.019(4) 0.009(4)
C10 0.067(7) 0.037(5) 0.016(4) -0.005(4) -0.003(4) 0.022(5)
C11 0.021(4) 0.016(3) 0.019(3) 0.001(3) -0.001(3) 0.007(3)
C12 0.020(4) 0.014(3) 0.020(3) 0.001(3) 0.002(3) 0.008(3)
C13 0.018(4) 0.023(4) 0.018(3) 0.000(3) -0.005(3) 0.009(3)
C14 0.022(4) 0.017(3) 0.023(4) 0.008(3) 0.003(3) 0.011(3)
C15 0.018(4) 0.019(4) 0.030(4) 0.007(3) 0.002(3) 0.003(3)
C16 0.029(4) 0.024(4) 0.026(4) -0.007(3) -0.005(3) 0.004(3)
C17 0.026(4) 0.025(4) 0.026(4) -0.006(3) 0.007(3) 0.004(3)
C18 0.031(5) 0.033(4) 0.027(4) -0.006(4) -0.009(3) 0.007(4)
C19 0.041(5) 0.030(4) 0.021(4) 0.009(3) 0.009(4) 0.011(4)
C20 0.019(4) 0.040(5) 0.042(5) 0.009(4) -0.001(4) -0.008(4)
Cr1 0.0156(6) 0.0158(5) 0.0176(6) -0.0010(4) 0.0041(4) 0.0013(4)
C21 0.022(4) 0.026(4) 0.022(4) 0.002(3) 0.001(3) 0.002(3)
O22 0.033(3) 0.036(3) 0.029(3) -0.004(3) -0.005(3) 0.008(3)
C23 0.025(4) 0.022(4) 0.026(4) 0.001(3) -0.001(3) 0.000(3)
O24 0.047(4) 0.041(4) 0.038(4) 0.014(3) 0.016(3) -0.006(3)
C25 0.025(4) 0.025(4) 0.027(4) -0.002(3) 0.008(3) 0.000(3)
O26 0.055(5) 0.027(3) 0.060(5) -0.019(3) 0.017(4) -0.003(3)
C27 0.025(4) 0.021(4) 0.027(4) 0.001(3) 0.000(3) -0.001(3)
O28 0.020(3) 0.036(3) 0.051(4) 0.000(3) -0.001(3) 0.000(3)
B31 0.028(5) 0.019(4) 0.030(5) -0.008(4) -0.001(4) 0.004(4)
B32 0.041(6) 0.016(4) 0.024(4) -0.005(3) -0.016(4) 0.005(4)
B33 0.024(4) 0.026(4) 0.018(4) 0.002(3) 0.005(3) 0.010(4)
B34 0.015(4) 0.028(4) 0.025(4) -0.001(4) 0.008(3) -0.004(3)
Mo3 0.0530(5) 0.0321(4) 0.0107(3) -0.0001(3) 0.0004(3) -0.0305(4)
Mo4 0.0350(4) 0.0324(4) 0.0141(3) -0.0073(3) 0.0082(3) -0.0239(3)
C51 0.060(6) 0.026(4) 0.009(3) -0.001(3) 0.000(3) -0.022(4)
C52 0.040(5) 0.033(5) 0.018(4) -0.007(3) 0.005(3) -0.018(4)
C53 0.032(4) 0.022(4) 0.019(4) 0.001(3) -0.001(3) -0.003(3)
C54 0.035(4) 0.015(3) 0.015(3) 0.000(3) -0.004(3) -0.010(3)
C55 0.045(5) 0.024(4) 0.011(3) 0.001(3) -0.008(3) -0.009(4)
C56 0.115(11) 0.030(5) 0.017(4) 0.002(4) -0.002(5) -0.019(6)
C57 0.050(6) 0.062(7) 0.032(5) -0.009(5) 0.014(5) -0.023(5)
C58 0.040(5) 0.041(5) 0.041(5) 0.008(4) -0.002(4) 0.019(4)
C59 0.034(5) 0.032(4) 0.021(4) 0.001(3) 0.001(3) -0.015(4)
C60 0.057(7) 0.042(6) 0.036(5) 0.008(4) -0.011(5) 0.018(5)
C61 0.027(4) 0.021(4) 0.021(4) 0.006(3) 0.000(3) -0.012(3)
C62 0.017(4) 0.015(3) 0.039(5) -0.006(3) 0.001(3) -0.002(3)
C63 0.014(3) 0.023(4) 0.016(3) -0.004(3) -0.001(3) -0.012(3)
C64 0.020(4) 0.023(4) 0.025(4) 0.003(3) 0.002(3) -0.002(3)
C65 0.019(4) 0.020(3) 0.021(4) -0.002(3) 0.007(3) -0.007(3)
C66 0.044(5) 0.040(5) 0.029(5) 0.016(4) -0.010(4) -0.018(4)
C67 0.040(6) 0.038(6) 0.078(8) 0.007(5) 0.018(6) 0.012(5)
C68 0.042(5) 0.035(5) 0.021(4) -0.011(4) 0.006(4) -0.014(4)
C69 0.033(5) 0.053(6) 0.045(6) 0.020(5) 0.009(4) 0.017(5)
C70 0.036(5) 0.044(5) 0.036(5) -0.004(4) 0.020(4) -0.003(4)
Cr2 0.0166(5) 0.0127(5) 0.0158(5) 0.0000(4) 0.0054(4) -0.0001(4)
C71 0.016(4) 0.023(4) 0.026(4) 0.004(3) 0.004(3) 0.001(3)
O72 0.040(4) 0.021(3) 0.058(4) 0.016(3) 0.005(3) -0.001(3)
C73 0.036(5) 0.018(4) 0.026(4) 0.000(3) -0.009(3) 0.004(3)
O74 0.033(4) 0.038(4) 0.041(4) 0.002(3) -0.011(3) 0.008(3)
C75 0.043(5) 0.018(4) 0.022(4) 0.006(3) 0.009(4) 0.007(3)
O76 0.106(7) 0.035(4) 0.035(4) 0.002(3) 0.036(4) 0.028(4)
C77 0.032(5) 0.014(4) 0.061(6) -0.010(4) -0.007(4) 0.000(3)
O78 0.038(4) 0.031(4) 0.074(5) -0.005(4) -0.028(4) 0.003(3)
B81 0.046(7) 0.038(6) 0.036(6) 0.003(5) -0.007(5) -0.011(5)
B82 0.096(11) 0.050(7) 0.016(5) 0.003(5) -0.015(5) -0.051(7)
B83 0.046(7) 0.067(9) 0.049(7) -0.044(7) 0.021(6) -0.017(6)
B84 0.034(5) 0.039(6) 0.031(5) -0.003(4) 0.002(4) 0.001(4)

loop_
_atom_type_symbol
_atom_type_description
_atom_type_scat_dispersion_real
_atom_type_scat_dispersion_imag
_atom_type_scat_source
C C 0.0033 0.0016 'International Tables Vol C Tables 4.2.6.8 and 6.1.1.4'
H H 0.0000 0.0000 'International Tables Vol C Tables 4.2.6.8 and 6.1.1.4'
B B 0.0013 0.0007 'International Tables Vol C Tables 4.2.6.8 and 6.1.1.4'
O O 0.0106 0.0060 'International Tables Vol C Tables 4.2.6.8 and 6.1.1.4'
Cr Cr 0.3209 0.6236 'International Tables Vol C Tables 4.2.6.8 and 6.1.1.4'
Mo Mo -1.6832 0.6857 'International Tables Vol C Tables 4.2.6.8 and 6.1.1.4'

loop_
_geom_angle_atom_site_label_1
_geom_angle_atom_site_label_2
_geom_angle_atom_site_label_3
_geom_angle
_geom_angle_site_symmetry_1
_geom_angle_site_symmetry_3
B33 Mo1 B32 45.8(4) . .
B33 Mo1 B31 86.0(3) . .
B32 Mo1 B31 45.9(4) . .
B33 Mo1 B34 45.0(3) . .
B32 Mo1 B34 84.5(3) . .
B31 Mo1 B34 105.4(3) . .
B33 Mo1 C2 124.6(3) . .
B32 Mo1 C2 144.7(3) . .
B31 Mo1 C2 144.5(3) . .
B34 Mo1 C2 109.2(3) . .
B33 Mo1 C1 91.9(3) . .
B32 Mo1 C1 111.9(3) . .
B31 Mo1 C1 144.5(3) . .
B34 Mo1 C1 97.7(3) . .
C2 Mo1 C1 36.0(3) . .
B33 Mo1 C5 90.2(3) . .
B32 Mo1 C5 86.0(3) . .
B31 Mo1 C5 109.3(3) . .
B34 Mo1 C5 119.8(3) . .
C2 Mo1 C5 58.9(3) . .
C1 Mo1 C5 35.2(3) . .
B33 Mo1 C4 120.4(3) . .
B32 Mo1 C4 95.0(3) . .
B31 Mo1 C4 91.7(3) . .
B34 Mo1 C4 154.9(3) . .
C2 Mo1 C4 58.7(3) . .
C1 Mo1 C4 59.1(3) . .
C5 Mo1 C4 35.5(3) . .
B33 Mo1 C3 148.2(3) . .
B32 Mo1 C3 129.5(3) . .
B31 Mo1 C3 109.6(3) . .
B34 Mo1 C3 142.9(3) . .
C2 Mo1 C3 34.9(3) . .
C1 Mo1 C3 59.2(3) . .
C5 Mo1 C3 58.8(3) . .
C4 Mo1 C3 35.4(3) . .
B33 Mo1 Mo2 50.3(2) . .
B32 Mo1 Mo2 49.6(2) . .
B31 Mo1 Mo2 52.9(2) . .
B34 Mo1 Mo2 52.5(2) . .
C2 Mo1 Mo2 160.3(2) . .
C1 Mo1 Mo2 141.5(2) . .
C5 Mo1 Mo2 133.3(2) . .
C4 Mo1 Mo2 140.8(2) . .
C3 Mo1 Mo2 159.1(2) . .
B33 Mo1 Cr1 110.8(2) . .
B32 Mo1 Cr1 91.5(3) . .
B31 Mo1 Cr1 51.0(2) . .
B34 Mo1 Cr1 92.1(2) . .
C2 Mo1 Cr1 119.3(2) . .
C1 Mo1 Cr1 155.3(2) . .
C5 Mo1 Cr1 147.6(2) . .
C4 Mo1 Cr1 113.0(2) . .
C3 Mo1 Cr1 100.2(2) . .
Mo2 Mo1 Cr1 60.55(3) . .
B32 Mo2 B33 45.8(4) . .
B32 Mo2 B34 84.6(4) . .
B33 Mo2 B34 44.8(3) . .
B32 Mo2 B31 45.2(4) . .
B33 Mo2 B31 84.0(3) . .
B34 Mo2 B31 102.8(3) . .
B32 Mo2 C12 107.5(3) . .
B33 Mo2 C12 87.2(3) . .
B34 Mo2 C12 94.5(3) . .
B31 Mo2 C12 144.6(3) . .
B32 Mo2 C13 141.3(3) . .
B33 Mo2 C13 119.2(3) . .
B34 Mo2 C13 105.5(3) . .
B31 Mo2 C13 151.5(3) . .
C12 Mo2 C13 35.8(3) . .
B32 Mo2 C14 129.9(3) . .
B33 Mo2 C14 144.9(3) . .
B34 Mo2 C14 140.2(3) . .
B31 Mo2 C14 115.7(3) . .
C12 Mo2 C14 59.7(3) . .
C13 Mo2 C14 35.8(3) . .
B32 Mo2 C15 95.0(3) . .
B33 Mo2 C15 119.2(3) . .
B34 Mo2 C15 152.3(3) . .
B31 Mo2 C15 96.2(3) . .
C12 Mo2 C15 59.1(3) . .
C13 Mo2 C15 59.0(3) . .
C14 Mo2 C15 35.2(3) . .
B32 Mo2 C11 83.1(3) . .
B33 Mo2 C11 87.7(3) . .
B34 Mo2 C11 117.8(3) . .
B31 Mo2 C11 109.9(3) . .
C12 Mo2 C11 35.4(3) . .
C13 Mo2 C11 59.0(3) . .
C14 Mo2 C11 59.0(3) . .
C15 Mo2 C11 35.3(3) . .
B32 Mo2 Mo1 50.1(2) . .
B33 Mo2 Mo1 49.8(2) . .
B34 Mo2 Mo1 52.2(2) . .
B31 Mo2 Mo1 50.7(2) . .
C12 Mo2 Mo1 136.48(18) . .
C13 Mo2 Mo1 157.4(2) . .
C14 Mo2 Mo1 163.60(18) . .
C15 Mo2 Mo1 142.3(2) . .
C11 Mo2 Mo1 130.46(18) . .
B32 Mo2 Cr1 92.5(3) . .
B33 Mo2 Cr1 111.3(2) . .
B34 Mo2 Cr1 92.5(2) . .
B31 Mo2 Cr1 51.1(2) . .
C12 Mo2 Cr1 159.26(18) . .
C13 Mo2 Cr1 123.41(19) . .
C14 Mo2 Cr1 103.45(18) . .
C15 Mo2 Cr1 115.18(19) . .
C11 Mo2 Cr1 148.63(19) . .
Mo1 Mo2 Cr1 61.47(3) . .
C5 C1 C2 107.2(8) . .
C5 C1 C6 126.3(9) . .
C2 C1 C6 126.3(9) . .
C5 C1 Mo1 73.3(5) . .
C2 C1 Mo1 71.7(4) . .
C6 C1 Mo1 124.5(6) . .
C3 C2 C1 109.1(7) . .
C3 C2 C7 125.7(8) . .
C1 C2 C7 124.8(9) . .
C3 C2 Mo1 74.4(4) . .
C1 C2 Mo1 72.3(4) . .
C7 C2 Mo1 125.2(6) . .
C2 C3 C4 107.6(7) . .
C2 C3 C8 124.7(8) . .
C4 C3 C8 127.3(8) . .
C2 C3 Mo1 70.7(4) . .
C4 C3 Mo1 72.0(4) . .
C8 C3 Mo1 128.3(5) . .
C5 C4 C3 107.5(8) . .
C5 C4 C9 124.8(8) . .
C3 C4 C9 127.3(8) . .
C5 C4 Mo1 71.9(5) . .
C3 C4 Mo1 72.6(4) . .
C9 C4 Mo1 126.6(6) . .
C1 C5 C4 108.6(7) . .
C1 C5 C10 125.9(9) . .
C4 C5 C10 125.1(9) . .
C1 C5 Mo1 71.5(5) . .
C4 C5 Mo1 72.7(4) . .
C10 C5 Mo1 128.2(6) . .
C1 C6 H6A 109.5 . .
C1 C6 H6B 109.5 . .
H6A C6 H6B 109.5 . .
C1 C6 H6C 109.5 . .
H6A C6 H6C 109.5 . .
H6B C6 H6C 109.5 . .
C2 C7 H7A 109.5 . .
C2 C7 H7B 109.5 . .
H7A C7 H7B 109.5 . .
C2 C7 H7C 109.5 . .
H7A C7 H7C 109.5 . .
H7B C7 H7C 109.5 . .
C3 C8 H8A 109.5 . .
C3 C8 H8B 109.5 . .
H8A C8 H8B 109.5 . .
C3 C8 H8C 109.5 . .
H8A C8 H8C 109.5 . .
H8B C8 H8C 109.5 . .
C4 C9 H9A 109.5 . .
C4 C9 H9B 109.5 . .
H9A C9 H9B 109.5 . .
C4 C9 H9C 109.5 . .
H9A C9 H9C 109.5 . .
H9B C9 H9C 109.5 . .
C5 C10 H10A 109.5 . .
C5 C10 H10B 109.5 . .
H10A C10 H10B 109.5 . .
C5 C10 H10C 109.5 . .
H10A C10 H10C 109.5 . .
H10B C10 H10C 109.5 . .
C12 C11 C15 108.3(7) . .
C12 C11 C16 124.7(7) . .
C15 C11 C16 126.4(7) . .
C12 C11 Mo2 71.5(4) . .
C15 C11 Mo2 72.2(4) . .
C16 C11 Mo2 129.5(5) . .
C11 C12 C13 107.7(6) . .
C11 C12 C17 126.6(7) . .
C13 C12 C17 125.2(7) . .
C11 C12 Mo2 73.2(4) . .
C13 C12 Mo2 72.4(4) . .
C17 C12 Mo2 126.2(5) . .
C12 C13 C14 107.8(7) . .
C12 C13 C18 125.8(7) . .
C14 C13 C18 126.0(7) . .
C12 C13 Mo2 71.8(4) . .
C14 C13 Mo2 72.2(4) . .
C18 C13 Mo2 127.2(6) . .
C15 C14 C13 107.6(6) . .
C15 C14 C19 126.1(8) . .
C13 C14 C19 125.8(8) . .
C15 C14 Mo2 72.7(4) . .
C13 C14 Mo2 72.0(4) . .
C19 C14 Mo2 127.6(5) . .
C14 C15 C11 108.6(7) . .
C14 C15 C20 126.2(7) . .
C11 C15 C20 125.0(8) . .
C14 C15 Mo2 72.1(4) . .
C11 C15 Mo2 72.5(4) . .
C20 C15 Mo2 124.6(6) . .
C11 C16 H16A 109.5 . .
C11 C16 H16B 109.5 . .
H16A C16 H16B 109.5 . .
C11 C16 H16C 109.5 . .
H16A C16 H16C 109.5 . .
H16B C16 H16C 109.5 . .
C12 C17 H17A 109.5 . .
C12 C17 H17B 109.5 . .
H17A C17 H17B 109.5 . .
C12 C17 H17C 109.5 . .
H17A C17 H17C 109.5 . .
H17B C17 H17C 109.5 . .
C13 C18 H18A 109.5 . .
C13 C18 H18B 109.5 . .
H18A C18 H18B 109.5 . .
C13 C18 H18C 109.5 . .
H18A C18 H18C 109.5 . .
H18B C18 H18C 109.5 . .
C14 C19 H19A 109.5 . .
C14 C19 H19B 109.5 . .
H19A C19 H19B 109.5 . .
C14 C19 H19C 109.5 . .
H19A C19 H19C 109.5 . .
H19B C19 H19C 109.5 . .
C15 C20 H20A 109.5 . .
C15 C20 H20B 109.5 . .
H20A C20 H20B 109.5 . .
C15 C20 H20C 109.5 . .
H20A C20 H20C 109.5 . .
H20B C20 H20C 109.5 . .
C25 Cr1 C23 94.4(4) . .
C25 Cr1 C21 84.5(4) . .
C23 Cr1 C21 85.6(4) . .
C25 Cr1 C27 86.8(4) . .
C23 Cr1 C27 84.8(4) . .
C21 Cr1 C27 166.5(4) . .
C25 Cr1 B31 152.0(4) . .
C23 Cr1 B31 105.6(4) . .
C21 Cr1 B31 115.9(3) . .
C27 Cr1 B31 76.0(3) . .
C25 Cr1 Mo2 139.8(3) . .
C23 Cr1 Mo2 107.9(3) . .
C21 Cr1 Mo2 65.0(2) . .
C27 Cr1 Mo2 127.3(3) . .
B31 Cr1 Mo2 51.3(2) . .
C25 Cr1 Mo1 109.6(3) . .
C23 Cr1 Mo1 154.7(3) . .
C21 Cr1 Mo1 103.9(2) . .
C27 Cr1 Mo1 88.7(3) . .
B31 Cr1 Mo1 49.1(3) . .
Mo2 Cr1 Mo1 57.98(3) . .
O22 C21 Cr1 163.3(7) . .
O24 C23 Cr1 176.3(8) . .
O26 C25 Cr1 178.7(8) . .
O28 C27 Cr1 174.5(8) . .
B32 B31 Mo1 65.6(5) . .
B32 B31 Cr1 132.1(6) . .
Mo1 B31 Cr1 79.9(3) . .
B32 B31 Mo2 63.3(4) . .
Mo1 B31 Mo2 76.4(3) . .
Cr1 B31 Mo2 77.6(3) . .
B32 B31 H31 120.2 . .
Mo1 B31 H31 140.2 . .
Cr1 B31 H31 107.7 . .
Mo2 B31 H31 143.1 . .
B33 B32 B31 123.2(7) . .
B33 B32 Mo2 67.9(4) . .
B31 B32 Mo2 71.5(5) . .
B33 B32 Mo1 66.9(4) . .
B31 B32 Mo1 68.5(4) . .
Mo2 B32 Mo1 80.3(3) . .
B33 B32 H32 118.4 . .
B31 B32 H32 118.4 . .
Mo2 B32 H32 136.8 . .
Mo1 B32 H32 142.9 . .
B32 B33 B34 123.9(7) . .
B32 B33 Mo1 67.3(4) . .
B34 B33 Mo1 71.0(4) . .
B32 B33 Mo2 66.3(4) . .
B34 B33 Mo2 70.9(4) . .
Mo1 B33 Mo2 79.9(3) . .
B32 B33 H33 118.0 . .
B34 B33 H33 118.0 . .
Mo1 B33 H33 139.2 . .
Mo2 B33 H33 140.8 . .
B33 B34 Mo1 64.0(4) . .
B33 B34 Mo2 64.3(4) . .
Mo1 B34 Mo2 75.3(3) . .
B33 B34 H34 139.5 . .
Mo1 B34 H34 139.5 . .
Mo2 B34 H34 139.5 . .
B83 Mo3 B82 46.7(6) . .
B83 Mo3 B84 46.0(5) . .
B82 Mo3 B84 84.6(4) . .
B83 Mo3 C55 141.3(4) . .
B82 Mo3 C55 114.1(4) . .
B84 Mo3 C55 158.3(4) . .
B83 Mo3 C51 105.4(4) . .
B82 Mo3 C51 85.3(3) . .
B84 Mo3 C51 144.6(4) . .
C55 Mo3 C51 36.2(3) . .
B83 Mo3 C54 137.0(4) . .
B82 Mo3 C54 144.8(3) . .
B84 Mo3 C54 122.6(3) . .
C55 Mo3 C54 35.8(3) . .
C51 Mo3 C54 59.6(3) . .
B83 Mo3 C53 101.9(4) . .
B82 Mo3 C53 125.7(4) . .
B84 Mo3 C53 101.6(4) . .
C55 Mo3 C53 59.0(3) . .
C51 Mo3 C53 58.9(3) . .
C54 Mo3 C53 35.1(3) . .
B83 Mo3 B81 84.6(5) . .
B82 Mo3 B81 43.5(5) . .
B84 Mo3 B81 102.1(4) . .
C55 Mo3 B81 99.3(4) . .
C51 Mo3 B81 93.4(4) . .
C54 Mo3 B81 132.7(4) . .
C53 Mo3 B81 152.2(3) . .
B83 Mo3 C52 85.3(4) . .
B82 Mo3 C52 91.9(4) . .
B84 Mo3 C52 111.5(4) . .
C55 Mo3 C52 59.3(3) . .
C51 Mo3 C52 35.3(3) . .
C54 Mo3 C52 59.1(3) . .
C53 Mo3 C52 35.3(3) . .
B81 Mo3 C52 120.5(4) . .
B83 Mo3 Mo4 49.6(3) . .
B82 Mo3 Mo4 49.5(3) . .
B84 Mo3 Mo4 49.4(3) . .
C55 Mo3 Mo4 151.9(2) . .
C51 Mo3 Mo4 134.5(2) . .
C54 Mo3 Mo4 165.60(18) . .
C53 Mo3 Mo4 147.9(2) . .
B81 Mo3 Mo4 52.7(3) . .
C52 Mo3 Mo4 133.0(2) . .
B83 Mo3 Cr2 94.0(3) . .
B82 Mo3 Cr2 110.3(3) . .
B84 Mo3 Cr2 52.0(3) . .
C55 Mo3 Cr2 124.3(2) . .
C51 Mo3 Cr2 160.5(2) . .
C54 Mo3 Cr2 104.36(18) . .
C53 Mo3 Cr2 115.58(19) . .
B81 Mo3 Cr2 90.5(3) . .
C52 Mo3 Cr2 148.6(2) . .
Mo4 Mo3 Cr2 61.24(3) . .
B82 Mo4 B83 46.6(6) . .
B82 Mo4 B84 86.9(5) . .
B83 Mo4 B84 47.0(5) . .
B82 Mo4 C61 88.9(3) . .
B83 Mo4 C61 108.8(4) . .
B84 Mo4 C61 144.6(4) . .
B82 Mo4 C62 118.4(4) . .
B83 Mo4 C62 143.9(4) . .
B84 Mo4 C62 151.3(4) . .
C61 Mo4 C62 35.9(3) . .
B82 Mo4 B81 43.7(5) . .
B83 Mo4 B81 84.8(5) . .
B84 Mo4 B81 105.7(4) . .
C61 Mo4 B81 95.1(3) . .
C62 Mo4 B81 102.2(4) . .
B82 Mo4 C65 93.5(4) . .
B83 Mo4 C65 87.0(4) . .
B84 Mo4 C65 109.8(4) . .
C61 Mo4 C65 35.4(3) . .
C62 Mo4 C65 58.9(3) . .
B81 Mo4 C65 121.4(3) . .
B82 Mo4 C63 147.9(3) . .
B83 Mo4 C63 135.6(4) . .
B84 Mo4 C63 115.8(3) . .
C61 Mo4 C63 59.4(3) . .
C62 Mo4 C63 35.6(3) . .
B81 Mo4 C63 135.6(4) . .
C65 Mo4 C63 58.6(2) . .
B82 Mo4 C64 126.1(4) . .
B83 Mo4 C64 100.8(4) . .
B84 Mo4 C64 96.2(4) . .
C61 Mo4 C64 59.1(3) . .
C62 Mo4 C64 58.9(3) . .
B81 Mo4 C64 154.1(3) . .
C65 Mo4 C64 35.2(3) . .
C63 Mo4 C64 35.1(3) . .
B82 Mo4 Mo3 49.4(3) . .
B83 Mo4 Mo3 49.2(3) . .
B84 Mo4 Mo3 52.4(3) . .
C61 Mo4 Mo3 138.0(2) . .
C62 Mo4 Mo3 155.0(2) . .
B81 Mo4 Mo3 53.3(3) . .
C65 Mo4 Mo3 134.38(18) . .
C63 Mo4 Mo3 162.60(18) . .
C64 Mo4 Mo3 145.7(2) . .
B82 Mo4 Cr2 109.5(3) . .
B83 Mo4 Cr2 93.1(4) . .
B84 Mo4 Cr2 52.2(3) . .
C61 Mo4 Cr2 157.8(2) . .
C62 Mo4 Cr2 121.9(2) . .
B81 Mo4 Cr2 90.3(3) . .
C65 Mo4 Cr2 148.1(2) . .
C63 Mo4 Cr2 102.44(17) . .
C64 Mo4 Cr2 114.43(19) . .
Mo3 Mo4 Cr2 60.45(3) . .
C52 C51 C55 107.9(7) . .
C52 C51 C56 126.0(9) . .
C55 C51 C56 125.6(10) . .
C52 C51 Mo3 73.4(5) . .
C55 C51 Mo3 71.6(4) . .
C56 C51 Mo3 127.2(6) . .
C51 C52 C53 107.7(8) . .
C51 C52 C57 126.0(8) . .
C53 C52 C57 125.8(9) . .
C51 C52 Mo3 71.4(5) . .
C53 C52 Mo3 72.0(5) . .
C57 C52 Mo3 128.4(6) . .
C54 C53 C52 109.3(7) . .
C54 C53 C58 125.0(8) . .
C52 C53 C58 125.5(8) . .
C54 C53 Mo3 72.4(4) . .
C52 C53 Mo3 72.7(5) . .
C58 C53 Mo3 125.5(6) . .
C53 C54 C55 107.4(7) . .
C53 C54 C59 126.3(7) . .
C55 C54 C59 125.8(8) . .
C53 C54 Mo3 72.4(4) . .
C55 C54 Mo3 71.2(4) . .
C59 C54 Mo3 127.9(5) . .
C54 C55 C51 107.7(8) . .
C54 C55 C60 126.4(8) . .
C51 C55 C60 125.5(8) . .
C54 C55 Mo3 73.0(4) . .
C51 C55 Mo3 72.2(5) . .
C60 C55 Mo3 125.9(6) . .
C51 C56 H56A 109.5 . .
C51 C56 H56B 109.5 . .
H56A C56 H56B 109.5 . .
C51 C56 H56C 109.5 . .
H56A C56 H56C 109.5 . .
H56B C56 H56C 109.5 . .
C52 C57 H57A 109.5 . .
C52 C57 H57B 109.5 . .
H57A C57 H57B 109.5 . .
C52 C57 H57C 109.5 . .
H57A C57 H57C 109.5 . .
H57B C57 H57C 109.5 . .
C53 C58 H58A 109.5 . .
C53 C58 H58B 109.5 . .
H58A C58 H58B 109.5 . .
C53 C58 H58C 109.5 . .
H58A C58 H58C 109.5 . .
H58B C58 H58C 109.5 . .
C54 C59 H59A 109.5 . .
C54 C59 H59B 109.5 . .
H59A C59 H59B 109.5 . .
C54 C59 H59C 109.5 . .
H59A C59 H59C 109.5 . .
H59B C59 H59C 109.5 . .
C55 C60 H60A 109.5 . .
C55 C60 H60B 109.5 . .
H60A C60 H60B 109.5 . .
C55 C60 H60C 109.5 . .
H60A C60 H60C 109.5 . .
H60B C60 H60C 109.5 . .
C65 C61 C62 107.7(7) . .
C65 C61 C66 126.6(8) . .
C62 C61 C66 125.3(8) . .
C65 C61 Mo4 73.7(4) . .
C62 C61 Mo4 72.2(4) . .
C66 C61 Mo4 125.6(6) . .
C61 C62 C63 108.2(7) . .
C61 C62 C67 127.2(8) . .
C63 C62 C67 124.0(8) . .
C61 C62 Mo4 71.9(4) . .
C63 C62 Mo4 73.8(4) . .
C67 C62 Mo4 127.1(6) . .
C64 C63 C62 107.6(6) . .
C64 C63 C68 127.2(7) . .
C62 C63 C68 124.8(7) . .
C64 C63 Mo4 72.8(4) . .
C62 C63 Mo4 70.6(4) . .
C68 C63 Mo4 127.4(5) . .
C63 C64 C65 107.9(7) . .
C63 C64 C69 126.2(7) . .
C65 C64 C69 125.6(7) . .
C63 C64 Mo4 72.2(4) . .
C65 C64 Mo4 71.8(4) . .
C69 C64 Mo4 126.3(7) . .
C61 C65 C64 108.5(7) . .
C61 C65 C70 125.8(7) . .
C64 C65 C70 125.4(8) . .
C61 C65 Mo4 70.9(4) . .
C64 C65 Mo4 73.1(4) . .
C70 C65 Mo4 127.1(6) . .
C61 C66 H66A 109.5 . .
C61 C66 H66B 109.5 . .
H66A C66 H66B 109.5 . .
C61 C66 H66C 109.5 . .
H66A C66 H66C 109.5 . .
H66B C66 H66C 109.5 . .
C62 C67 H67A 109.5 . .
C62 C67 H67B 109.5 . .
H67A C67 H67B 109.5 . .
C62 C67 H67C 109.5 . .
H67A C67 H67C 109.5 . .
H67B C67 H67C 109.5 . .
C63 C68 H68A 109.5 . .
C63 C68 H68B 109.5 . .
H68A C68 H68B 109.5 . .
C63 C68 H68C 109.5 . .
H68A C68 H68C 109.5 . .
H68B C68 H68C 109.5 . .
C64 C69 H69A 109.5 . .
C64 C69 H69B 109.5 . .
H69A C69 H69B 109.5 . .
C64 C69 H69C 109.5 . .
H69A C69 H69C 109.5 . .
H69B C69 H69C 109.5 . .
C65 C70 H70A 109.5 . .
C65 C70 H70B 109.5 . .
H70A C70 H70B 109.5 . .
C65 C70 H70C 109.5 . .
H70A C70 H70C 109.5 . .
H70B C70 H70C 109.5 . .
C75 Cr2 C71 93.2(3) . .
C75 Cr2 C73 83.0(4) . .
C71 Cr2 C73 86.6(4) . .
C75 Cr2 C77 85.6(4) . .
C71 Cr2 C77 85.1(4) . .
C73 Cr2 C77 165.5(4) . .
C75 Cr2 B84 153.1(4) . .
C71 Cr2 B84 103.9(4) . .
C73 Cr2 B84 118.2(4) . .
C77 Cr2 B84 75.5(4) . .
C75 Cr2 Mo3 142.7(3) . .
C71 Cr2 Mo3 107.3(3) . .
C73 Cr2 Mo3 67.9(3) . .
C77 Cr2 Mo3 126.1(3) . .
B84 Cr2 Mo3 50.6(3) . .
C75 Cr2 Mo4 112.8(3) . .
C71 Cr2 Mo4 151.7(2) . .
C73 Cr2 Mo4 106.8(3) . .
C77 Cr2 Mo4 85.9(3) . .
B84 Cr2 Mo4 47.9(3) . .
Mo3 Cr2 Mo4 58.31(3) . .
O72 C71 Cr2 178.4(7) . .
O74 C73 Cr2 165.3(8) . .
O76 C75 Cr2 176.2(9) . .
O78 C77 Cr2 175.2(9) . .
B82 B81 Mo4 62.9(5) . .
B82 B81 Mo3 62.5(6) . .
Mo4 B81 Mo3 74.0(4) . .
B82 B81 H81 140.4 . .
Mo4 B81 H81 140.4 . .
Mo3 B81 H81 140.4 . .
B81 B82 B83 126.7(9) . .
B81 B82 Mo3 74.0(6) . .
B83 B82 Mo3 66.3(6) . .
B81 B82 Mo4 73.3(6) . .
B83 B82 Mo4 66.8(5) . .
Mo3 B82 Mo4 81.1(4) . .
B81 B82 H82 116.6 . .
B83 B82 H82 116.6 . .
Mo3 B82 H82 139.1 . .
Mo4 B82 H82 139.4 . .
B82 B83 B84 120.3(9) . .
B82 B83 Mo3 66.9(6) . .
B84 B83 Mo3 70.8(6) . .
B82 B83 Mo4 66.6(6) . .
B84 B83 Mo4 66.9(5) . .
Mo3 B83 Mo4 81.2(4) . .
B82 B83 H83 119.9 . .
B84 B83 H83 119.9 . .
Mo3 B83 H83 136.4 . .
Mo4 B83 H83 142.4 . .
B83 B84 Mo4 66.0(6) . .
B83 B84 Mo3 63.2(6) . .
Mo4 B84 Mo3 78.1(4) . .
B83 B84 Cr2 131.6(8) . .
Mo4 B84 Cr2 80.0(4) . .
Mo3 B84 Cr2 77.3(4) . .
B83 B84 H84 120.3 . .
Mo4 B84 H84 139.1 . .
Mo3 B84 H84 142.5 . .
Cr2 B84 H84 108.0 . .

loop_
_geom_bond_atom_site_label_1
_geom_bond_atom_site_label_2
_geom_bond_distance
_geom_bond_site_symmetry_2
Mo1 B33 2.190(9) .
Mo1 B32 2.196(9) .
Mo1 B31 2.245(10) .
Mo1 B34 2.303(9) .
Mo1 C2 2.317(7) .
Mo1 C1 2.324(8) .
Mo1 C5 2.346(7) .
Mo1 C4 2.357(8) .
Mo1 C3 2.364(8) .
Mo1 Mo2 2.8211(9) .
Mo1 Cr1 2.9233(13) .
Mo2 B32 2.180(9) .
Mo2 B33 2.206(9) .
Mo2 B34 2.313(9) .
Mo2 B31 2.315(10) .
Mo2 C12 2.326(7) .
Mo2 C13 2.334(7) .
Mo2 C14 2.337(7) .
Mo2 C15 2.345(8) .
Mo2 C11 2.348(7) .
Mo2 Cr1 2.8976(13) .
C1 C5 1.413(13) .
C1 C2 1.435(12) .
C1 C6 1.510(14) .
C2 C3 1.406(13) .
C2 C7 1.512(12) .
C3 C4 1.435(11) .
C3 C8 1.508(11) .
C4 C5 1.432(12) .
C4 C9 1.487(13) .
C5 C10 1.503(11) .
C6 H6A 0.9800 .
C6 H6B 0.9800 .
C6 H6C 0.9800 .
C7 H7A 0.9800 .
C7 H7B 0.9800 .
C7 H7C 0.9800 .
C8 H8A 0.9800 .
C8 H8B 0.9800 .
C8 H8C 0.9800 .
C9 H9A 0.9800 .
C9 H9B 0.9800 .
C9 H9C 0.9800 .
C10 H10A 0.9800 .
C10 H10B 0.9800 .
C10 H10C 0.9800 .
C11 C12 1.420(11) .
C11 C15 1.422(11) .
C11 C16 1.499(10) .
C12 C13 1.434(10) .
C12 C17 1.505(11) .
C13 C14 1.437(11) .
C13 C18 1.498(11) .
C14 C15 1.417(11) .
C14 C19 1.497(11) .
C15 C20 1.497(11) .
C16 H16A 0.9800 .
C16 H16B 0.9800 .
C16 H16C 0.9800 .
C17 H17A 0.9800 .
C17 H17B 0.9800 .
C17 H17C 0.9800 .
C18 H18A 0.9800 .
C18 H18B 0.9800 .
C18 H18C 0.9800 .
C19 H19A 0.9800 .
C19 H19B 0.9800 .
C19 H19C 0.9800 .
C20 H20A 0.9800 .
C20 H20B 0.9800 .
C20 H20C 0.9800 .
Cr1 C25 1.846(8) .
Cr1 C23 1.849(8) .
Cr1 C21 1.875(8) .
Cr1 C27 1.892(8) .
Cr1 B31 2.310(9) .
C21 O22 1.167(10) .
C23 O24 1.153(10) .
C25 O26 1.144(10) .
C27 O28 1.141(10) .
B31 B32 1.733(14) .
B31 H31 1.1200 .
B32 B33 1.706(14) .
B32 H32 0.9500 .
B33 B34 1.723(13) .
B33 H33 0.9500 .
B34 H34 1.0000 .
Mo3 B83 2.161(13) .
Mo3 B82 2.171(11) .
Mo3 B84 2.287(11) .
Mo3 C55 2.319(8) .
Mo3 C51 2.327(8) .
Mo3 C54 2.343(7) .
Mo3 C53 2.343(8) .
Mo3 B81 2.352(12) .
Mo3 C52 2.353(8) .
Mo3 Mo4 2.8226(9) .
Mo3 Cr2 2.8856(13) .
Mo4 B82 2.171(10) .
Mo4 B83 2.175(11) .
Mo4 B84 2.190(12) .
Mo4 C61 2.311(7) .
Mo4 C62 2.314(8) .
Mo4 B81 2.335(12) .
Mo4 C65 2.348(7) .
Mo4 C63 2.357(7) .
Mo4 C64 2.365(8) .
Mo4 Cr2 2.9080(13) .
C51 C52 1.417(14) .
C51 C55 1.443(13) .
C51 C56 1.496(12) .
C52 C53 1.424(11) .
C52 C57 1.497(13) .
C53 C54 1.414(12) .
C53 C58 1.502(12) .
C54 C55 1.433(11) .
C54 C59 1.491(11) .
C55 C60 1.520(14) .
C56 H56A 0.9800 .
C56 H56B 0.9800 .
C56 H56C 0.9800 .
C57 H57A 0.9800 .
C57 H57B 0.9800 .
C57 H57C 0.9800 .
C58 H58A 0.9800 .
C58 H58B 0.9800 .
C58 H58C 0.9800 .
C59 H59A 0.9800 .
C59 H59B 0.9800 .
C59 H59C 0.9800 .
C60 H60A 0.9800 .
C60 H60B 0.9800 .
C60 H60C 0.9800 .
C61 C65 1.416(11) .
C61 C62 1.425(11) .
C61 C66 1.494(11) .
C62 C63 1.428(11) .
C62 C67 1.506(12) .
C63 C64 1.422(11) .
C63 C68 1.506(10) .
C64 C65 1.424(11) .
C64 C69 1.501(12) .
C65 C70 1.517(11) .
C66 H66A 0.9800 .
C66 H66B 0.9800 .
C66 H66C 0.9800 .
C67 H67A 0.9800 .
C67 H67B 0.9800 .
C67 H67C 0.9800 .
C68 H68A 0.9800 .
C68 H68B 0.9800 .
C68 H68C 0.9800 .
C69 H69A 0.9800 .
C69 H69B 0.9800 .
C69 H69C 0.9800 .
C70 H70A 0.9800 .
C70 H70B 0.9800 .
C70 H70C 0.9800 .
Cr2 C75 1.842(8) .
Cr2 C71 1.847(8) .
Cr2 C73 1.881(9) .
Cr2 C77 1.898(10) .
Cr2 B84 2.332(11) .
C71 O72 1.160(10) .
C73 O74 1.157(11) .
C75 O76 1.148(10) .
C77 O78 1.145(12) .
B81 B82 1.69(2) .
B81 H81 1.0000 .
B82 B83 1.72(2) .
B82 H82 0.9500 .
B83 B84 1.741(18) .
B83 H83 0.9500 .
B84 H84 1.1200 .

loop_
_geom_torsion_atom_site_label_1
_geom_torsion_atom_site_label_2
_geom_torsion_atom_site_label_3
_geom_torsion_atom_site_label_4
_geom_torsion
_geom_torsion_site_symmetry_1
_geom_torsion_site_symmetry_2
_geom_torsion_site_symmetry_3
_geom_torsion_site_symmetry_4
C5 C1 C2 C3 -0.6(9) . . . .
C6 C1 C2 C3 174.3(8) . . . .
Mo1 C1 C2 C3 -65.8(5) . . . .
C5 C1 C2 C7 -173.9(8) . . . .
C6 C1 C2 C7 1.1(13) . . . .
Mo1 C1 C2 C7 120.9(8) . . . .
C5 C1 C2 Mo1 65.2(5) . . . .
C6 C1 C2 Mo1 -119.9(9) . . . .
C1 C2 C3 C4 1.5(9) . . . .
C7 C2 C3 C4 174.6(8) . . . .
Mo1 C2 C3 C4 -63.0(5) . . . .
C1 C2 C3 C8 -171.8(7) . . . .
C7 C2 C3 C8 1.4(13) . . . .
Mo1 C2 C3 C8 123.8(7) . . . .
C1 C2 C3 Mo1 64.4(5) . . . .
C7 C2 C3 Mo1 -122.4(8) . . . .
C2 C3 C4 C5 -1.7(8) . . . .
C8 C3 C4 C5 171.3(7) . . . .
Mo1 C3 C4 C5 -63.8(5) . . . .
C2 C3 C4 C9 -174.7(8) . . . .
C8 C3 C4 C9 -1.7(13) . . . .
Mo1 C3 C4 C9 123.2(9) . . . .
C2 C3 C4 Mo1 62.1(5) . . . .
C8 C3 C4 Mo1 -124.9(8) . . . .
C2 C1 C5 C4 -0.5(9) . . . .
C6 C1 C5 C4 -175.4(8) . . . .
Mo1 C1 C5 C4 63.7(5) . . . .
C2 C1 C5 C10 171.6(7) . . . .
C6 C1 C5 C10 -3.3(13) . . . .
Mo1 C1 C5 C10 -124.2(8) . . . .
C2 C1 C5 Mo1 -64.2(5) . . . .
C6 C1 C5 Mo1 120.9(9) . . . .
C3 C4 C5 C1 1.4(9) . . . .
C9 C4 C5 C1 174.6(8) . . . .
Mo1 C4 C5 C1 -62.9(5) . . . .
C3 C4 C5 C10 -170.8(7) . . . .
C9 C4 C5 C10 2.4(13) . . . .
Mo1 C4 C5 C10 124.9(8) . . . .
C3 C4 C5 Mo1 64.3(5) . . . .
C9 C4 C5 Mo1 -122.5(8) . . . .
C15 C11 C12 C13 1.3(8) . . . .
C16 C11 C12 C13 -169.7(7) . . . .
Mo2 C11 C12 C13 64.6(5) . . . .
C15 C11 C12 C17 173.7(7) . . . .
C16 C11 C12 C17 2.7(12) . . . .
Mo2 C11 C12 C17 -123.0(7) . . . .
C15 C11 C12 Mo2 -63.3(5) . . . .
C16 C11 C12 Mo2 125.7(7) . . . .
C11 C12 C13 C14 -1.5(8) . . . .
C17 C12 C13 C14 -174.0(7) . . . .
Mo2 C12 C13 C14 63.6(5) . . . .
C11 C12 C13 C18 171.7(7) . . . .
C17 C12 C13 C18 -0.8(12) . . . .
Mo2 C12 C13 C18 -123.2(8) . . . .
C11 C12 C13 Mo2 -65.1(5) . . . .
C17 C12 C13 Mo2 122.4(7) . . . .
C12 C13 C14 C15 1.1(8) . . . .
C18 C13 C14 C15 -172.1(7) . . . .
Mo2 C13 C14 C15 64.5(5) . . . .
C12 C13 C14 C19 172.8(7) . . . .
C18 C13 C14 C19 -0.4(12) . . . .
Mo2 C13 C14 C19 -123.9(7) . . . .
C12 C13 C14 Mo2 -63.4(5) . . . .
C18 C13 C14 Mo2 123.5(8) . . . .
C13 C14 C15 C11 -0.3(8) . . . .
C19 C14 C15 C11 -171.9(7) . . . .
Mo2 C14 C15 C11 63.7(5) . . . .
C13 C14 C15 C20 175.8(7) . . . .
C19 C14 C15 C20 4.2(12) . . . .
Mo2 C14 C15 C20 -120.2(8) . . . .
C13 C14 C15 Mo2 -64.0(5) . . . .
C19 C14 C15 Mo2 124.4(7) . . . .
C12 C11 C15 C14 -0.6(8) . . . .
C16 C11 C15 C14 170.2(7) . . . .
Mo2 C11 C15 C14 -63.4(5) . . . .
C12 C11 C15 C20 -176.8(7) . . . .
C16 C11 C15 C20 -6.0(12) . . . .
Mo2 C11 C15 C20 120.4(8) . . . .
C12 C11 C15 Mo2 62.8(5) . . . .
C16 C11 C15 Mo2 -126.4(7) . . . .
C25 Cr1 C21 O22 34(3) . . . .
C23 Cr1 C21 O22 -61(3) . . . .
C27 Cr1 C21 O22 -16(4) . . . .
B31 Cr1 C21 O22 -166(2) . . . .
Mo2 Cr1 C21 O22 -173(3) . . . .
Mo1 Cr1 C21 O22 143(2) . . . .
Mo1 B31 B32 B33 40.4(7) . . . .
Cr1 B31 B32 B33 -7.3(12) . . . .
Mo2 B31 B32 B33 -46.1(6) . . . .
Mo1 B31 B32 Mo2 86.6(3) . . . .
Cr1 B31 B32 Mo2 38.8(7) . . . .
Cr1 B31 B32 Mo1 -47.8(6) . . . .
Mo2 B31 B32 Mo1 -86.6(3) . . . .
B31 B32 B33 B34 4.0(12) . . . .
Mo2 B32 B33 B34 -43.6(7) . . . .
Mo1 B32 B33 B34 45.0(7) . . . .
B31 B32 B33 Mo1 -41.0(7) . . . .
Mo2 B32 B33 Mo1 -88.6(3) . . . .
B31 B32 B33 Mo2 47.5(7) . . . .
Mo1 B32 B33 Mo2 88.6(3) . . . .
B32 B33 B34 Mo1 -43.6(7) . . . .
Mo2 B33 B34 Mo1 -85.5(2) . . . .
B32 B33 B34 Mo2 41.9(7) . . . .
Mo1 B33 B34 Mo2 85.5(2) . . . .
C55 C51 C52 C53 0.5(9) . . . .
C56 C51 C52 C53 172.5(8) . . . .
Mo3 C51 C52 C53 -63.3(6) . . . .
C55 C51 C52 C57 -171.8(8) . . . .
C56 C51 C52 C57 0.3(14) . . . .
Mo3 C51 C52 C57 124.5(9) . . . .
C55 C51 C52 Mo3 63.7(5) . . . .
C56 C51 C52 Mo3 -124.2(9) . . . .
C51 C52 C53 C54 -0.8(9) . . . .
C57 C52 C53 C54 171.5(8) . . . .
Mo3 C52 C53 C54 -63.7(6) . . . .
C51 C52 C53 C58 -175.4(8) . . . .
C57 C52 C53 C58 -3.2(14) . . . .
Mo3 C52 C53 C58 121.7(9) . . . .
C51 C52 C53 Mo3 62.8(6) . . . .
C57 C52 C53 Mo3 -124.9(9) . . . .
C52 C53 C54 C55 0.8(9) . . . .
C58 C53 C54 C55 175.5(8) . . . .
Mo3 C53 C54 C55 -63.0(5) . . . .
C52 C53 C54 C59 -171.6(7) . . . .
C58 C53 C54 C59 3.1(13) . . . .
Mo3 C53 C54 C59 124.6(8) . . . .
C52 C53 C54 Mo3 63.8(6) . . . .
C58 C53 C54 Mo3 -121.5(9) . . . .
C53 C54 C55 C51 -0.5(8) . . . .
C59 C54 C55 C51 171.9(7) . . . .
Mo3 C54 C55 C51 -64.4(5) . . . .
C53 C54 C55 C60 -173.7(8) . . . .
C59 C54 C55 C60 -1.2(13) . . . .
Mo3 C54 C55 C60 122.5(9) . . . .
C53 C54 C55 Mo3 63.8(5) . . . .
C59 C54 C55 Mo3 -123.7(7) . . . .
C52 C51 C55 C54 0.0(9) . . . .
C56 C51 C55 C54 -172.1(8) . . . .
Mo3 C51 C55 C54 64.9(5) . . . .
C52 C51 C55 C60 173.3(8) . . . .
C56 C51 C55 C60 1.2(13) . . . .
Mo3 C51 C55 C60 -121.8(9) . . . .
C52 C51 C55 Mo3 -64.9(6) . . . .
C56 C51 C55 Mo3 123.0(8) . . . .
C65 C61 C62 C63 0.3(8) . . . .
C66 C61 C62 C63 173.2(7) . . . .
Mo4 C61 C62 C63 -65.4(5) . . . .
C65 C61 C62 C67 -171.0(9) . . . .
C66 C61 C62 C67 1.8(14) . . . .
Mo4 C61 C62 C67 123.3(9) . . . .
C65 C61 C62 Mo4 65.7(5) . . . .
C66 C61 C62 Mo4 -121.4(8) . . . .
C61 C62 C63 C64 0.4(8) . . . .
C67 C62 C63 C64 172.0(8) . . . .
Mo4 C62 C63 C64 -63.8(5) . . . .
C61 C62 C63 C68 -173.2(7) . . . .
C67 C62 C63 C68 -1.6(12) . . . .
Mo4 C62 C63 C68 122.6(7) . . . .
C61 C62 C63 Mo4 64.2(5) . . . .
C67 C62 C63 Mo4 -124.2(9) . . . .
C62 C63 C64 C65 -0.9(8) . . . .
C68 C63 C64 C65 172.5(7) . . . .
Mo4 C63 C64 C65 -63.3(5) . . . .
C62 C63 C64 C69 -175.3(9) . . . .
C68 C63 C64 C69 -1.9(13) . . . .
Mo4 C63 C64 C69 122.3(9) . . . .
C62 C63 C64 Mo4 62.4(5) . . . .
C68 C63 C64 Mo4 -124.3(7) . . . .
C62 C61 C65 C64 -0.9(9) . . . .
C66 C61 C65 C64 -173.6(8) . . . .
Mo4 C61 C65 C64 63.8(5) . . . .
C62 C61 C65 C70 172.8(8) . . . .
C66 C61 C65 C70 0.0(13) . . . .
Mo4 C61 C65 C70 -122.5(8) . . . .
C62 C61 C65 Mo4 -64.7(5) . . . .
C66 C61 C65 Mo4 122.6(8) . . . .
C63 C64 C65 C61 1.1(9) . . . .
C69 C64 C65 C61 175.6(9) . . . .
Mo4 C64 C65 C61 -62.4(5) . . . .
C63 C64 C65 C70 -172.6(7) . . . .
C69 C64 C65 C70 1.9(14) . . . .
Mo4 C64 C65 C70 123.9(8) . . . .
C63 C64 C65 Mo4 63.5(5) . . . .
C69 C64 C65 Mo4 -122.0(9) . . . .
C75 Cr2 C73 O74 25(3) . . . .
C71 Cr2 C73 O74 -69(3) . . . .
C77 Cr2 C73 O74 -13(4) . . . .
B84 Cr2 C73 O74 -173(3) . . . .
Mo3 Cr2 C73 O74 -179(3) . . . .
Mo4 Cr2 C73 O74 137(3) . . . .
Mo4 B81 B82 B83 -42.6(8) . . . .
Mo3 B81 B82 B83 42.7(8) . . . .
Mo4 B81 B82 Mo3 -85.3(3) . . . .
Mo3 B81 B82 Mo4 85.3(3) . . . .
B81 B82 B83 B84 3.2(14) . . . .
Mo3 B82 B83 B84 48.5(8) . . . .
Mo4 B82 B83 B84 -41.7(8) . . . .
B81 B82 B83 Mo3 -45.3(9) . . . .
Mo4 B82 B83 Mo3 -90.2(4) . . . .
B81 B82 B83 Mo4 44.9(9) . . . .
Mo3 B82 B83 Mo4 90.2(4) . . . .
B82 B83 B84 Mo4 41.6(8) . . . .
Mo3 B83 B84 Mo4 88.4(4) . . . .
B82 B83 B84 Mo3 -46.9(8) . . . .
Mo4 B83 B84 Mo3 -88.4(4) . . . .
B82 B83 B84 Cr2 -7.9(14) . . . .
Mo3 B83 B84 Cr2 39.0(8) . . . .
Mo4 B83 B84 Cr2 -49.5(8) . . . .
